data_7047530
loop_
_publ_author_name
'Davis, Kimberley J.'
'Assadawi, Nawal M. O.'
'Pham, Son Q. T.'
'Birrento, Monica L.'
'Richardson, Christopher'
'Beck, Jennifer L.'
'Willis, Anthony C.'
'Ralph, Stephen F.'

_publ_section_title
;
 Effect of structure variations on the quadruplex DNA binding ability of
 nickel Schiff base complexes.
;
_journal_issue 38
_journal_name_full 'Dalton transactions (Cambridge, England : 2003)'
_journal_page_first 13573
_journal_page_last 13591
_journal_paper_doi 10.1039/c8dt02727g
_journal_volume 47
_journal_year 2018
_chemical_compound_source ' from U of Wollongong'
_chemical_formula_moiety 'C24 H16 N2 Ni O3, C2 H6 O S'
_chemical_formula_sum 'C26 H22 N2 Ni O4 S'
_chemical_formula_weight 517.25
_space_group_IT_number 14
_space_group_name_Hall '-P 2yn'
_space_group_name_H-M_alt 'P 1 21/n 1'
_symmetry_cell_setting monoclinic
_symmetry_space_group_name_Hall '-P 2yn'
_symmetry_space_group_name_H-M 'P 1 21/n 1'
_atom_sites_solution_hydrogens difmap
_atom_sites_solution_primary direct
_audit_creation_date 14-09-08
_audit_creation_method CRYSTALS_ver_14.40
_audit_update_record
;
2018-04-19 deposited with the CCDC.
2018-08-31 downloaded from the CCDC.
;
_cell_angle_alpha 90
_cell_angle_beta 102.6233(12)
_cell_angle_gamma 90
_cell_formula_units_Z 4
_cell_length_a 15.2582(2)
_cell_length_b 5.6873(1)
_cell_length_c 26.0174(3)
_cell_measurement_reflns_used 11739
_cell_measurement_temperature 150
_cell_measurement_theta_max 72
_cell_measurement_theta_min 3
_cell_volume 2203.16(6)
_computing_cell_refinement
;
CrysAlisPro

;
_computing_data_collection
;
CrysAlisPro, Agilent Technologies,
Version 1.171.37.33d (release 23-04-2014 CrysAlis171 .NET)
(compiled Apr 23 2014,17:37:27)
;
_computing_data_reduction
;
CrysAlisPro

;
_computing_molecular_graphics 'PLATON (Spek, 2008)'
_computing_publication_material 'CRYSTALS (Betteridge et al., 2003)'
_computing_structure_refinement 'CRYSTALS (Betteridge et al., 2003)'
_computing_structure_solution 'SIR92 (Altomare et al., 1994)'
_diffrn_ambient_temperature 150
_diffrn_measured_fraction_theta_full 0.999
_diffrn_measured_fraction_theta_max 0.999
_diffrn_measurement_device Area
_diffrn_measurement_device_type 'SuperNova, Dual, Cu at zero, EosS2'
_diffrn_measurement_method \w
_diffrn_radiation_monochromator mirror
_diffrn_radiation_source 'Supernova (Cu) X-ray Source'
_diffrn_radiation_type 'Cu K\a'
_diffrn_radiation_wavelength 1.54180
_diffrn_reflns_av_R_equivalents 0.033
_diffrn_reflns_limit_h_max 18
_diffrn_reflns_limit_h_min -17
_diffrn_reflns_limit_k_max 7
_diffrn_reflns_limit_k_min -5
_diffrn_reflns_limit_l_max 25
_diffrn_reflns_limit_l_min -32
_diffrn_reflns_number 25587
_diffrn_reflns_theta_full 71.906
_diffrn_reflns_theta_max 71.906
_diffrn_reflns_theta_min 3.095
_diffrn_standards_number 0
_exptl_absorpt_coefficient_mu 2.477
_exptl_absorpt_correction_T_max 0.92
_exptl_absorpt_correction_T_min 0.70
_exptl_absorpt_correction_type multi-scan
_exptl_absorpt_process_details
;
CrysAlisPro, Agilent Technologies,
Version 1.171.37.33d (release 23-04-2014 CrysAlis171 .NET)
(compiled Apr 23 2014,17:37:27)
Empirical absorption correction using spherical harmonics,
 implemented in SCALE3 ABSPACK scaling algorithm.
;
_exptl_crystal_colour red
_exptl_crystal_density_diffrn 1.559
_exptl_crystal_density_method 'not measured'
_exptl_crystal_description plate
_exptl_crystal_F_000 1072
_exptl_crystal_size_max 0.283
_exptl_crystal_size_mid 0.162
_exptl_crystal_size_min 0.035
_refine_diff_density_max 0.47
_refine_diff_density_min -0.37
_refine_ls_extinction_method None
_refine_ls_goodness_of_fit_ref 1.0042
_refine_ls_hydrogen_treatment refxyz
_refine_ls_matrix_type full
_refine_ls_number_parameters 373
_refine_ls_number_reflns 4294
_refine_ls_number_restraints 0
_refine_ls_R_factor_all 0.0344
_refine_ls_R_factor_gt 0.0326
_refine_ls_shift/su_max 0.0026742
_refine_ls_shift/su_mean 0.0002662
_refine_ls_structure_factor_coef Fsqd
_refine_ls_weighting_details
;
 Method= Modified Sheldrick 
 w=1/[\s^2^(F^2^) + ( 0.05P)^2^ + 1.60P] 
 ,where P=(max(Fo^2^,0) + 2Fc^2^)/3 
;
_refine_ls_weighting_scheme calc
_refine_ls_wR_factor_all 0.0889
_refine_ls_wR_factor_gt 0.0871
_refine_ls_wR_factor_ref 0.0889
_reflns_limit_h_max 18
_reflns_limit_h_min -18
_reflns_limit_k_max 7
_reflns_limit_k_min 0
_reflns_limit_l_max 32
_reflns_limit_l_min 0
_reflns_number_gt 4044
_reflns_number_total 4294
_reflns_threshold_expression I>2.0\s(I)
_oxford_diffrn_Wilson_B_factor 2.37
_oxford_diffrn_Wilson_scale 0.16
_oxford_refine_ls_r_factor_ref 0.0344
_oxford_refine_ls_scale 2.92(3)
_oxford_reflns_number_all 4294
_oxford_reflns_threshold_expression_ref I>-10.0\s(I)
_oxford_structure_analysis_title 'Z:\ral1404SN\Tony_ral1404SN_data At 12: 7 on'
_cod_data_source_file c8dt02727g2.cif
_cod_data_source_block ral1404SN
_cod_depositor_comments 'Adding full bibliography for 7047528--7047535.cif.'
_cod_original_sg_symbol_Hall '-P 2yn '
_cod_original_sg_symbol_H-M 'P 1 21/n 1 '
_cod_database_code 7047530

loop_
_symmetry_equiv_pos_as_xyz
x,y,z
-x,-y,-z
-x+1/2,y+1/2,-z+1/2
x+1/2,-y+1/2,z+1/2

loop_
_atom_site_label
_atom_site_type_symbol
_atom_site_fract_x
_atom_site_fract_y
_atom_site_fract_z
_atom_site_U_iso_or_equiv
_atom_site_occupancy
_atom_site_adp_type
Ni1 Ni 0.359802(17) 0.21408(5) 0.657325(11) 0.0213 1.0000 Uani
S1 S 0.12414(3) 0.04936(8) 0.490293(19) 0.0333 1.0000 Uani
O1 O 0.23670(8) 0.2111(2) 0.63314(5) 0.0265 1.0000 Uani
O2 O 0.35697(8) -0.0517(2) 0.61648(5) 0.0256 1.0000 Uani
O3 O -0.06313(8) 0.4851(3) 0.59587(5) 0.0296 1.0000 Uani
O4 O 0.10059(10) -0.0525(3) 0.43558(6) 0.0417 1.0000 Uani
N1 N 0.36199(9) 0.4858(3) 0.69712(5) 0.0218 1.0000 Uani
N2 N 0.48344(9) 0.2099(3) 0.68048(5) 0.0225 1.0000 Uani
C1 C 0.17905(11) 0.3713(3) 0.64024(6) 0.0222 1.0000 Uani
C2 C 0.08772(11) 0.3398(3) 0.61582(7) 0.0238 1.0000 Uani
C3 C 0.02437(11) 0.5089(3) 0.61993(6) 0.0238 1.0000 Uani
C4 C 0.04837(12) 0.7154(3) 0.64952(7) 0.0255 1.0000 Uani
C5 C 0.13588(12) 0.7462(3) 0.67463(7) 0.0247 1.0000 Uani
C6 C 0.20355(11) 0.5773(3) 0.67117(6) 0.0224 1.0000 Uani
C7 C 0.29291(11) 0.6227(3) 0.69774(6) 0.0230 1.0000 Uani
C8 C 0.44945(11) 0.5474(3) 0.72528(6) 0.0230 1.0000 Uani
C9 C 0.51642(11) 0.3947(3) 0.71631(6) 0.0242 1.0000 Uani
C10 C 0.53916(11) 0.0643(3) 0.66514(7) 0.0246 1.0000 Uani
C11 C 0.51558(11) -0.1259(3) 0.62993(6) 0.0238 1.0000 Uani
C12 C 0.58524(12) -0.2785(3) 0.61800(7) 0.0253 1.0000 Uani
C13 C 0.67813(13) -0.2400(4) 0.63765(8) 0.0323 1.0000 Uani
C14 C 0.74168(13) -0.3947(4) 0.62747(8) 0.0353 1.0000 Uani
C15 C 0.71629(13) -0.5970(4) 0.59756(8) 0.0346 1.0000 Uani
C16 C 0.62686(13) -0.6363(4) 0.57652(8) 0.0323 1.0000 Uani
C17 C 0.56006(12) -0.4779(3) 0.58578(7) 0.0271 1.0000 Uani
C18 C 0.46727(13) -0.5202(3) 0.56397(7) 0.0294 1.0000 Uani
C19 C 0.40241(12) -0.3757(3) 0.57436(7) 0.0284 1.0000 Uani
C20 C 0.42402(11) -0.1755(3) 0.60793(7) 0.0237 1.0000 Uani
C21 C 0.47166(12) 0.7382(3) 0.75897(7) 0.0266 1.0000 Uani
C22 C 0.56068(13) 0.7781(4) 0.78291(7) 0.0311 1.0000 Uani
C23 C 0.62733(12) 0.6264(4) 0.77410(8) 0.0344 1.0000 Uani
C24 C 0.60583(12) 0.4339(4) 0.74146(8) 0.0325 1.0000 Uani
C25 C 0.23724(19) 0.1440(5) 0.50002(10) 0.0516 1.0000 Uani
C26 C 0.14229(17) -0.1942(4) 0.53412(9) 0.0405 1.0000 Uani
H3 H -0.0698(17) 0.348(5) 0.5843(10) 0.0444 1.0000 Uiso
H21 H 0.0738(14) 0.206(4) 0.5986(8) 0.0281 1.0000 Uiso
H41 H -0.0007(14) 0.832(4) 0.6505(8) 0.0305 1.0000 Uiso
H51 H 0.1527(14) 0.885(4) 0.6936(8) 0.0291 1.0000 Uiso
H71 H 0.3032(14) 0.770(4) 0.7187(8) 0.0276 1.0000 Uiso
H101 H 0.6020(14) 0.091(4) 0.6800(8) 0.0286 1.0000 Uiso
H131 H 0.6984(15) -0.099(4) 0.6573(9) 0.0385 1.0000 Uiso
H141 H 0.7992(17) -0.357(5) 0.6390(9) 0.0415 1.0000 Uiso
H151 H 0.7575(17) -0.704(4) 0.5912(9) 0.0416 1.0000 Uiso
H161 H 0.6056(15) -0.771(4) 0.5549(9) 0.0386 1.0000 Uiso
H181 H 0.4521(15) -0.660(4) 0.5415(9) 0.0341 1.0000 Uiso
H191 H 0.3415(15) -0.402(4) 0.5604(8) 0.0337 1.0000 Uiso
H211 H 0.4297(15) 0.845(4) 0.7665(8) 0.0322 1.0000 Uiso
H221 H 0.5770(15) 0.913(4) 0.8071(9) 0.0377 1.0000 Uiso
H231 H 0.6856(16) 0.652(5) 0.7913(9) 0.0411 1.0000 Uiso
H241 H 0.6508(16) 0.332(4) 0.7364(9) 0.0397 1.0000 Uiso
H251 H 0.256(2) 0.186(6) 0.5356(14) 0.0764 1.0000 Uiso
H252 H 0.268(2) 0.012(6) 0.4916(13) 0.0765 1.0000 Uiso
H253 H 0.238(2) 0.278(6) 0.4775(13) 0.0767 1.0000 Uiso
H261 H 0.1712(19) -0.143(5) 0.5668(12) 0.0604 1.0000 Uiso
H262 H 0.088(2) -0.259(5) 0.5325(12) 0.0613 1.0000 Uiso
H263 H 0.178(2) -0.296(5) 0.5183(11) 0.0604 1.0000 Uiso

loop_
_atom_site_aniso_label
_atom_site_aniso_U_11
_atom_site_aniso_U_22
_atom_site_aniso_U_33
_atom_site_aniso_U_23
_atom_site_aniso_U_13
_atom_site_aniso_U_12
Ni1 0.01539(16) 0.02375(17) 0.02339(16) -0.00226(11) 0.00151(11) 0.00192(10)
S1 0.0356(3) 0.0289(3) 0.0343(2) -0.00115(18) 0.00508(19) 0.00573(19)
O1 0.0180(6) 0.0266(6) 0.0337(7) -0.0075(5) 0.0032(5) 0.0018(5)
O2 0.0178(5) 0.0269(6) 0.0305(6) -0.0048(5) 0.0021(5) 0.0028(5)
O3 0.0185(6) 0.0321(7) 0.0360(7) -0.0046(6) 0.0008(5) 0.0043(5)
O4 0.0475(8) 0.0349(8) 0.0340(7) 0.0000(6) -0.0100(6) -0.0038(6)
N1 0.0183(7) 0.0265(7) 0.0196(6) 0.0011(6) 0.0019(5) 0.0001(5)
N2 0.0189(7) 0.0257(7) 0.0217(7) 0.0006(6) 0.0020(5) 0.0010(5)
C1 0.0195(8) 0.0246(8) 0.0231(8) 0.0014(7) 0.0057(6) 0.0028(6)
C2 0.0212(8) 0.0242(9) 0.0256(8) -0.0042(7) 0.0042(6) 0.0006(7)
C3 0.0188(8) 0.0293(9) 0.0234(8) 0.0033(7) 0.0046(6) 0.0030(7)
C4 0.0230(8) 0.0254(9) 0.0287(9) 0.0017(7) 0.0067(7) 0.0061(7)
C5 0.0251(9) 0.0232(9) 0.0259(8) -0.0013(7) 0.0060(7) 0.0028(7)
C6 0.0215(8) 0.0234(8) 0.0221(8) -0.0001(6) 0.0045(6) 0.0022(6)
C7 0.0236(8) 0.0233(8) 0.0221(8) -0.0006(7) 0.0050(6) 0.0010(7)
C8 0.0200(8) 0.0284(9) 0.0199(8) 0.0022(6) 0.0023(6) -0.0008(7)
C9 0.0230(8) 0.0272(9) 0.0208(8) 0.0003(7) 0.0018(6) -0.0006(7)
C10 0.0185(8) 0.0292(9) 0.0250(8) 0.0030(7) 0.0025(6) 0.0025(7)
C11 0.0214(8) 0.0270(9) 0.0227(8) 0.0025(7) 0.0042(6) 0.0041(7)
C12 0.0235(8) 0.0284(9) 0.0247(8) 0.0041(7) 0.0064(7) 0.0057(7)
C13 0.0240(9) 0.0376(11) 0.0348(10) -0.0030(8) 0.0053(7) 0.0049(8)
C14 0.0218(9) 0.0459(12) 0.0380(10) 0.0022(9) 0.0062(8) 0.0086(8)
C15 0.0302(9) 0.0373(11) 0.0396(10) 0.0046(9) 0.0146(8) 0.0121(8)
C16 0.0340(10) 0.0302(10) 0.0354(10) 0.0011(8) 0.0135(8) 0.0068(8)
C17 0.0273(9) 0.0278(9) 0.0275(8) 0.0037(7) 0.0089(7) 0.0056(7)
C18 0.0309(9) 0.0274(9) 0.0301(9) -0.0026(7) 0.0074(7) 0.0030(7)
C19 0.0224(8) 0.0291(9) 0.0320(9) -0.0019(8) 0.0024(7) 0.0020(7)
C20 0.0227(8) 0.0247(9) 0.0235(8) 0.0027(7) 0.0047(6) 0.0040(7)
C21 0.0238(9) 0.0309(9) 0.0245(8) -0.0018(7) 0.0037(7) 0.0003(7)
C22 0.0290(9) 0.0354(10) 0.0272(9) -0.0061(8) 0.0025(7) -0.0039(8)
C23 0.0209(9) 0.0436(11) 0.0343(10) -0.0061(9) -0.0034(7) -0.0026(8)
C24 0.0221(9) 0.0390(11) 0.0340(10) -0.0045(8) 0.0009(7) 0.0041(8)
C25 0.0581(15) 0.0570(16) 0.0353(12) -0.0002(11) 0.0003(10) -0.0288(13)
C26 0.0438(12) 0.0403(12) 0.0369(11) 0.0060(9) 0.0076(9) -0.0043(10)

loop_
_atom_type_symbol
_atom_type_scat_dispersion_real
_atom_type_scat_dispersion_imag
_atom_type_scat_Cromer_Mann_a1
_atom_type_scat_Cromer_Mann_b1
_atom_type_scat_Cromer_Mann_a2
_atom_type_scat_Cromer_Mann_b2
_atom_type_scat_Cromer_Mann_a3
_atom_type_scat_Cromer_Mann_b3
_atom_type_scat_Cromer_Mann_a4
_atom_type_scat_Cromer_Mann_b4
_atom_type_scat_Cromer_Mann_c
_atom_type_scat_source
C 0.0181 0.0091 2.3100 20.8439 1.0200 10.2075 1.5886 0.5687 0.8650 51.6512 0.2156 'International Tables Vol C 4.2.6.8 and 6.1.1.4'
H 0.0000 0.0000 0.4930 10.5109 0.3229 26.1257 0.1402 3.1424 0.0408 57.7998 0.0030 'International Tables Vol C 4.2.6.8 and 6.1.1.4'
N 0.0311 0.0180 12.2126 0.0057 3.1322 9.8933 2.0125 28.9975 1.1663 0.5826 -11.5290 'International Tables Vol C 4.2.6.8 and 6.1.1.4'
Ni -3.0029 0.5091 12.8376 3.8785 7.2920 0.2565 4.4438 12.1763 2.3800 66.3421 1.0341 'International Tables Vol C 4.2.6.8 and 6.1.1.4'
O 0.0492 0.0322 3.0485 13.2771 2.2868 5.7011 1.5463 0.3239 0.8670 32.9089 0.2508 'International Tables Vol C 4.2.6.8 and 6.1.1.4'
S 0.3331 0.5567 6.9053 1.4679 5.2034 22.2151 1.4379 0.2536 1.5863 56.1720 0.8669 'International Tables Vol C 4.2.6.8 and 6.1.1.4'

loop_
_geom_angle_atom_site_label_1
_geom_angle_atom_site_label_2
_geom_angle_atom_site_label_3
_geom_angle
_geom_angle_publ_flag
O1 Ni1 O2 84.38(5) yes
O1 Ni1 N1 95.20(6) yes
O2 Ni1 N1 178.73(6) yes
O1 Ni1 N2 178.45(6) yes
O2 Ni1 N2 94.07(6) yes
N1 Ni1 N2 86.35(6) yes
O4 S1 C25 105.99(11) yes
O4 S1 C26 106.15(10) yes
C25 S1 C26 97.74(12) yes
Ni1 O1 C1 127.68(11) yes
Ni1 O2 C20 128.50(11) yes
C3 O3 H3 106.9(18) no
Ni1 N1 C7 125.71(12) yes
Ni1 N1 C8 113.18(11) yes
C7 N1 C8 120.95(15) yes
Ni1 N2 C9 113.18(11) yes
Ni1 N2 C10 126.30(12) yes
C9 N2 C10 120.44(15) yes
O1 C1 C2 118.46(16) yes
O1 C1 C6 123.47(15) yes
C2 C1 C6 118.07(15) yes
C1 C2 C3 120.98(16) yes
C1 C2 H21 116.2(14) no
C3 C2 H21 122.8(14) no
C2 C3 O3 122.05(16) yes
C2 C3 C4 121.27(16) yes
O3 C3 C4 116.67(15) yes
C3 C4 C5 118.65(16) yes
C3 C4 H41 117.3(13) no
C5 C4 H41 124.0(13) no
C4 C5 C6 121.96(16) yes
C4 C5 H51 119.2(13) no
C6 C5 H51 118.8(13) no
C5 C6 C1 119.02(15) yes
C5 C6 C7 118.73(16) yes
C1 C6 C7 122.24(15) yes
C6 C7 N1 125.29(16) yes
C6 C7 H71 116.3(12) no
N1 C7 H71 118.4(12) no
N1 C8 C9 113.55(15) yes
N1 C8 C21 126.20(16) yes
C9 C8 C21 120.24(16) yes
N2 C9 C8 113.66(14) yes
N2 C9 C24 126.52(16) yes
C8 C9 C24 119.82(16) yes
N2 C10 C11 126.27(16) yes
N2 C10 H101 115.5(13) no
C11 C10 H101 118.2(13) no
C10 C11 C12 120.00(15) yes
C10 C11 C20 120.22(15) yes
C12 C11 C20 119.72(16) yes
C11 C12 C13 123.42(17) yes
C11 C12 C17 119.22(16) yes
C13 C12 C17 117.36(16) yes
C12 C13 C14 121.58(19) yes
C12 C13 H131 120.0(14) no
C14 C13 H131 118.4(14) no
C13 C14 C15 120.83(19) yes
C13 C14 H141 117.8(17) no
C15 C14 H141 121.3(16) no
C14 C15 C16 119.14(18) yes
C14 C15 H151 122.0(15) no
C16 C15 H151 118.8(16) no
C15 C16 C17 121.13(19) yes
C15 C16 H161 122.6(14) no
C17 C16 H161 116.2(14) no
C16 C17 C12 119.85(17) yes
C16 C17 C18 120.85(18) yes
C12 C17 C18 119.28(16) yes
C17 C18 C19 121.47(18) yes
C17 C18 H181 117.2(13) no
C19 C18 H181 121.3(13) no
C18 C19 C20 121.53(17) yes
C18 C19 H191 122.3(14) no
C20 C19 H191 116.2(14) no
C19 C20 C11 118.73(15) yes
C19 C20 O2 116.80(15) yes
C11 C20 O2 124.47(16) yes
C8 C21 C22 119.47(17) yes
C8 C21 H211 123.9(14) no
C22 C21 H211 116.7(14) no
C21 C22 C23 120.37(18) yes
C21 C22 H221 120.0(13) no
C23 C22 H221 119.6(13) no
C22 C23 C24 120.63(17) yes
C22 C23 H231 119.3(16) no
C24 C23 H231 120.0(16) no
C9 C24 C23 119.44(17) yes
C9 C24 H241 120.6(15) no
C23 C24 H241 119.9(15) no
S1 C25 H251 107.4(20) no
S1 C25 H252 104(2) no
H251 C25 H252 112(3) no
S1 C25 H253 107.4(19) no
H251 C25 H253 111(3) no
H252 C25 H253 115(3) no
S1 C26 H261 108.8(19) no
S1 C26 H262 105.9(19) no
H261 C26 H262 115(3) no
S1 C26 H263 102.8(17) no
H261 C26 H263 113(2) no
H262 C26 H263 110(3) no

loop_
_geom_bond_atom_site_label_1
_geom_bond_atom_site_label_2
_geom_bond_distance
_geom_bond_publ_flag
Ni1 O1 1.8460(12) yes
Ni1 O2 1.8430(12) yes
Ni1 N1 1.8563(15) yes
Ni1 N2 1.8508(14) yes
S1 O4 1.5058(15) yes
S1 C25 1.772(3) yes
S1 C26 1.777(2) yes
O1 C1 1.307(2) yes
O2 C20 1.300(2) yes
O3 C3 1.352(2) yes
O3 H3 0.83(3) no
N1 C7 1.313(2) yes
N1 C8 1.419(2) yes
N2 C9 1.422(2) yes
N2 C10 1.310(2) yes
C1 C2 1.411(2) yes
C1 C6 1.424(2) yes
C2 C3 1.384(2) yes
C2 H21 0.89(2) no
C3 C4 1.408(3) yes
C4 C5 1.364(3) yes
C4 H41 1.00(2) no
C5 C6 1.428(2) yes
C5 H51 0.94(2) no
C6 C7 1.411(2) yes
C7 H71 0.99(2) no
C8 C9 1.399(2) yes
C8 C21 1.390(3) yes
C9 C24 1.396(2) yes
C10 C11 1.412(2) yes
C10 H101 0.96(2) no
C11 C12 1.457(2) yes
C11 C20 1.418(2) yes
C12 C13 1.415(3) yes
C12 C17 1.413(3) yes
C13 C14 1.377(3) yes
C13 H131 0.96(2) no
C14 C15 1.396(3) yes
C14 H141 0.89(2) no
C15 C16 1.373(3) yes
C15 H151 0.91(3) no
C16 C17 1.419(2) yes
C16 H161 0.97(2) no
C17 C18 1.426(3) yes
C18 C19 1.358(3) yes
C18 H181 0.98(2) no
C19 C20 1.429(3) yes
C19 H191 0.93(2) no
C21 C22 1.384(3) yes
C21 H211 0.93(2) no
C22 C23 1.390(3) yes
C22 H221 0.99(2) no
C23 C24 1.380(3) yes
C23 H231 0.92(2) no
C24 H241 0.93(2) no
C25 H251 0.94(3) no
C25 H252 0.93(3) no
C25 H253 0.96(3) no
C26 H261 0.92(3) no
C26 H262 0.90(3) no
C26 H263 0.95(3) no

loop_
_geom_contact_atom_site_label_1
_geom_contact_atom_site_label_2
_geom_contact_distance
_geom_contact_site_symmetry_2
_geom_contact_publ_flag
Ni1 C7 3.7321(17) 1_545 no
Ni1 C18 3.5514(19) 1_565 no
Ni1 C19 3.3374(18) 1_565 no
Ni1 C20 3.9006(17) 1_565 no
Ni1 C21 3.9063(18) 1_545 no
S1 O3 3.4627(16) 2_566 no
O1 C5 3.354(2) 1_545 no
O1 C7 2.900(2) . no
O1 N1 2.7341(19) . no
O1 O2 2.4773(17) . no
O2 C7 3.124(2) 1_545 no
O2 C25 3.367(3) . no
O2 N2 2.7029(19) . no
O2 C10 2.868(2) . no
O3 O4 2.616(2) 2_556 no
O3 C15 3.408(2) 1_465 no
O3 C22 3.359(2) 3_546 no
O3 C14 3.329(2) 1_465 no
O4 C2 3.322(2) 2_556 no
O4 C4 3.398(2) 2_566 no
O4 C3 3.355(2) 2_556 no
N1 C9 2.357(2) . no
N1 C20 3.309(2) 1_565 no
N1 N2 2.537(2) . no
N1 C1 2.933(2) . no
N2 C18 3.358(2) 1_565 no
N2 C8 2.361(2) . no
N2 C17 3.442(2) 1_565 no
N2 C21 3.400(2) 1_545 no
N2 C20 2.905(2) . no
C3 C26 3.582(3) 1_565 no
C3 C22 3.351(3) 3_546 no
C3 C21 3.495(2) 3_546 no
C5 C8 3.591(2) 3_556 no
C7 C20 3.581(2) 1_565 no
C8 C20 3.382(2) 1_565 no
C8 C11 3.423(2) 1_565 no
C9 C11 3.532(2) 1_565 no
C9 C12 3.503(2) 1_565 no
C10 C17 3.381(2) 1_565 no
C10 C22 3.421(3) 1_545 no
C10 C21 3.400(2) 1_545 no
C10 C18 3.529(2) 1_565 no
C10 C16 3.370(3) 1_565 no
C12 C24 3.557(3) 1_545 no

loop_
_geom_hbond_atom_site_label_D
_geom_hbond_atom_site_label_H
_geom_hbond_atom_site_label_A
_geom_hbond_site_symmetry_A
_geom_hbond_angle_DHA
_geom_hbond_distance_DH
_geom_hbond_distance_HA
_geom_hbond_distance_DA
_geom_hbond_publ_flag
O3 H3 O4 2_556 170(3) 0.83(3) 1.79(3) 2.616(3) yes

loop_
_geom_torsion_atom_site_label_1
_geom_torsion_atom_site_label_2
_geom_torsion_atom_site_label_3
_geom_torsion_atom_site_label_4
_geom_torsion
_geom_torsion_publ_flag
O2 Ni1 O1 C1 -172.82(14) no
N1 Ni1 O1 C1 5.98(14) no
O1 Ni1 O2 C20 176.76(15) no
N2 Ni1 O2 C20 -3.21(15) no
O1 Ni1 N1 C7 -6.85(15) no
O1 Ni1 N1 C8 177.76(11) no
N2 Ni1 N1 C7 173.09(15) no
N2 Ni1 N1 C8 -2.30(11) no
O2 Ni1 N2 C9 -178.64(11) no
O2 Ni1 N2 C10 4.61(16) no
N1 Ni1 N2 C9 2.57(12) no
N1 Ni1 N2 C10 -174.19(16) no
Ni1 O1 C1 C2 176.67(12) no
Ni1 O1 C1 C6 -3.0(2) no
Ni1 O2 C20 C11 0.5(3) no
Ni1 O2 C20 C19 179.83(12) no
Ni1 N1 C7 C6 5.0(2) no
C8 N1 C7 C6 -179.95(15) no
Ni1 N1 C8 C9 1.55(18) no
Ni1 N1 C8 C21 -178.69(14) no
C7 N1 C8 C9 -174.09(15) no
C7 N1 C8 C21 5.7(3) no
Ni1 N2 C9 C8 -2.32(18) no
Ni1 N2 C9 C24 178.21(15) no
C10 N2 C9 C8 174.65(15) no
C10 N2 C9 C24 -4.8(3) no
Ni1 N2 C10 C11 -3.5(3) no
C9 N2 C10 C11 179.97(16) no
O1 C1 C2 C3 -176.95(15) no
C6 C1 C2 C3 2.7(2) no
O1 C1 C6 C5 177.42(15) no
O1 C1 C6 C7 -1.3(3) no
C2 C1 C6 C5 -2.2(2) no
C2 C1 C6 C7 179.06(15) no
C1 C2 C3 O3 178.43(15) no
C1 C2 C3 C4 -1.4(3) no
O3 C3 C4 C5 179.74(16) no
C2 C3 C4 C5 -0.4(3) no
C3 C4 C5 C6 0.8(3) no
C4 C5 C6 C1 0.5(3) no
C4 C5 C6 C7 179.24(16) no
C1 C6 C7 N1 0.2(3) no
C5 C6 C7 N1 -178.54(16) no
N1 C8 C9 N2 0.5(2) no
N1 C8 C9 C24 179.98(16) no
C21 C8 C9 N2 -179.29(15) no
C21 C8 C9 C24 0.2(3) no
N1 C8 C21 C22 -178.72(17) no
C9 C8 C21 C22 1.0(3) no
N2 C9 C24 C23 178.05(18) no
C8 C9 C24 C23 -1.4(3) no
N2 C10 C11 C12 -177.77(17) no
N2 C10 C11 C20 -0.6(3) no
C10 C11 C12 C13 -3.8(3) no
C10 C11 C12 C17 175.37(16) no
C20 C11 C12 C13 179.08(17) no
C20 C11 C12 C17 -1.8(2) no
C10 C11 C20 O2 2.2(3) no
C10 C11 C20 C19 -177.15(16) no
C12 C11 C20 O2 179.38(16) no
C12 C11 C20 C19 0.0(3) no
C11 C12 C13 C14 176.86(18) no
C17 C12 C13 C14 -2.3(3) no
C11 C12 C17 C16 -176.04(17) no
C11 C12 C17 C18 2.5(3) no
C13 C12 C17 C16 3.1(3) no
C13 C12 C17 C18 -178.36(17) no
C12 C13 C14 C15 -0.5(3) no
C13 C14 C15 C16 2.5(3) no
C14 C15 C16 C17 -1.6(3) no
C15 C16 C17 C12 -1.3(3) no
C15 C16 C17 C18 -179.77(19) no
C12 C17 C18 C19 -1.4(3) no
C16 C17 C18 C19 177.11(18) no
C17 C18 C19 C20 -0.5(3) no
C18 C19 C20 O2 -178.28(16) no
C18 C19 C20 C11 1.1(3) no
C8 C21 C22 C23 -1.1(3) no
C21 C22 C23 C24 -0.1(3) no
C22 C23 C24 C9 1.3(3) no
